data_7022319
loop_
_publ_author_name
'Song, Kuifeng'
'Yang, Wenhong'
'Li, Baixiang'
'Liu, Qingbin'
'Redshaw, Carl'
'Li, Yuesheng'
'Sun, Wen-Hua'

_publ_section_title
;
 Nickel(II) complexes bearing 4,5-bis(arylimino)pyrenylidenes: synthesis,
 characterization, and ethylene polymerization behaviour.
;
_journal_issue 25
_journal_name_full 'Dalton transactions (Cambridge, England : 2003)'
_journal_page_first 9166
_journal_page_last 9175
_journal_paper_doi 10.1039/c2dt32343e
_journal_volume 42
_journal_year 2013
_chemical_formula_moiety 'C34 H30 N2'
_chemical_formula_sum 'C34 H30 N2'
_chemical_formula_weight 466.60
_chemical_name_systematic
;
?
;
_space_group_IT_number 2
_symmetry_cell_setting triclinic
_symmetry_space_group_name_Hall '-P 1'
_symmetry_space_group_name_H-M 'P -1'
_atom_sites_solution_hydrogens geom
_atom_sites_solution_primary direct
_atom_sites_solution_secondary difmap
_audit_creation_method SHELXL-97
_cell_angle_alpha 88.28(3)
_cell_angle_beta 75.63(3)
_cell_angle_gamma 70.27(3)
_cell_formula_units_Z 2
_cell_length_a 8.8655(18)
_cell_length_b 11.826(2)
_cell_length_c 13.450(3)
_cell_measurement_temperature 446(2)
_cell_measurement_theta_max 27.42
_cell_measurement_theta_min 1.83
_cell_volume 1283.6(5)
_computing_cell_refinement 'CrystalClear (Rigaku Inc., 2007)'
_computing_data_collection 'CrystalClear (Rigaku Inc., 2007)'
_computing_data_reduction 'CrystalClear (Rigaku Inc., 2007)'
_computing_molecular_graphics 'XP in Siemens SHELXTL (Sheldrick, 1994)'
_computing_publication_material 'SHELX97 (Sheldrick, 1997)'
_computing_structure_refinement 'SHELXL-97 (Sheldrick, 1997)'
_computing_structure_solution 'SHELXS-97 (Sheldrick, 1990)'
_diffrn_ambient_temperature 446(2)
_diffrn_measured_fraction_theta_full 0.990
_diffrn_measured_fraction_theta_max 0.990
_diffrn_measurement_device_type 'MM007-HF CCD(Saturn 724+)'
_diffrn_measurement_method '\w scans at fixed \c = 45\%'
_diffrn_radiation_monochromator Confocal
_diffrn_radiation_source 'fine-focus sealed tube'
_diffrn_radiation_type MoK\a
_diffrn_radiation_wavelength 0.71073
_diffrn_reflns_av_R_equivalents 0.0541
_diffrn_reflns_av_sigmaI/netI 0.0635
_diffrn_reflns_limit_h_max 11
_diffrn_reflns_limit_h_min -11
_diffrn_reflns_limit_k_max 15
_diffrn_reflns_limit_k_min -15
_diffrn_reflns_limit_l_max 12
_diffrn_reflns_limit_l_min -17
_diffrn_reflns_number 12718
_diffrn_reflns_theta_full 27.42
_diffrn_reflns_theta_max 27.42
_diffrn_reflns_theta_min 1.83
_exptl_absorpt_coefficient_mu 0.070
_exptl_absorpt_correction_T_max 1.0000
_exptl_absorpt_correction_T_min 0.54501
_exptl_absorpt_correction_type empirical
_exptl_absorpt_process_details 'SADABS (Sheldrick, 1996)'
_exptl_crystal_colour red
_exptl_crystal_density_diffrn 1.207
_exptl_crystal_density_method 'not measured'
_exptl_crystal_description block
_exptl_crystal_F_000 496
_exptl_crystal_size_max 0.2000
_exptl_crystal_size_mid 0.13
_exptl_crystal_size_min 0.09
_refine_diff_density_max 0.388
_refine_diff_density_min -0.331
_refine_diff_density_rms 0.059
_refine_ls_extinction_method none
_refine_ls_goodness_of_fit_ref 1.022
_refine_ls_hydrogen_treatment constr
_refine_ls_matrix_type full
_refine_ls_number_parameters 325
_refine_ls_number_reflns 5801
_refine_ls_number_restraints 0
_refine_ls_restrained_S_all 1.022
_refine_ls_R_factor_all 0.0951
_refine_ls_R_factor_gt 0.0820
_refine_ls_shift/su_max 0.000
_refine_ls_shift/su_mean 0.000
_refine_ls_structure_factor_coef Fsqd
_refine_ls_weighting_details 'calc w=1/[\s^2^(Fo^2^)+(0.1395P)^2^+0.4976P] where P=(Fo^2^+2Fc^2^)/3'
_refine_ls_weighting_scheme calc
_refine_ls_wR_factor_gt 0.2297
_refine_ls_wR_factor_ref 0.2475
_reflns_number_gt 4779
_reflns_number_total 5801
_reflns_threshold_expression >2sigma(I)
_cod_data_source_file c2dt32343e.txt
_cod_data_source_block L2
_cod_depositor_comments
;
The following automatic conversions were performed:

'_symmetry_cell_setting' value 'Triclinic' changed to 'triclinic'
according to /home/saulius/struct/CIF-dictionaries/cif_core.dic
dictionary named 'cif_core.dic' version 2.4.2 from 2011-04-26.

Automatic conversion script
Id: cif_fix_values 1891 2012-01-12 08:04:46Z andrius 
;
_cod_original_cell_volume 1283.6(4)
_cod_original_sg_symbol_H-M P-1
_cod_database_code 7022319

loop_
_symmetry_equiv_pos_as_xyz
'x, y, z'
'-x, -y, -z'

loop_
_atom_site_label
_atom_site_type_symbol
_atom_site_fract_x
_atom_site_fract_y
_atom_site_fract_z
_atom_site_U_iso_or_equiv
_atom_site_adp_type
_atom_site_occupancy
_atom_site_symmetry_multiplicity
_atom_site_calc_flag
_atom_site_refinement_flags
N1 N 0.5554(2) 0.78082(15) 0.17367(13) 0.0313(4) Uani 1 1 d .
C15 C 0.4388(2) 0.57769(17) 0.36337(15) 0.0287(4) Uani 1 1 d .
C16 C 0.3103(2) 0.67229(17) 0.43397(14) 0.0288(4) Uani 1 1 d .
C17 C 0.6242(3) 0.71280(17) 0.07759(15) 0.0296(4) Uani 1 1 d .
C13 C 0.3102(3) 0.79248(18) 0.43075(15) 0.0313(4) Uani 1 1 d .
C9 C 0.1905(3) 0.64243(19) 0.51075(15) 0.0331(5) Uani 1 1 d .
C6 C 0.4499(3) 0.45668(18) 0.37909(15) 0.0315(4) Uani 1 1 d .
C21 C 0.8559(3) 0.62965(19) -0.06772(16) 0.0340(5) Uani 1 1 d .
H21A H 0.9673 0.6134 -0.1001 0.041 Uiso 1 1 calc R
C2 C 0.5531(2) 0.60498(17) 0.28076(15) 0.0290(4) Uani 1 1 d .
C22 C 0.7917(3) 0.68996(18) 0.02930(16) 0.0319(4) Uani 1 1 d .
N2 N 0.4735(2) 0.91638(16) 0.36920(14) 0.0384(4) Uani 1 1 d .
C14 C 0.4415(3) 0.82150(17) 0.35327(16) 0.0318(4) Uani 1 1 d .
C10 C 0.0686(3) 0.7343(2) 0.58023(16) 0.0374(5) Uani 1 1 d .
H10A H -0.0133 0.7162 0.6291 0.045 Uiso 1 1 calc R
C18 C 0.5218(3) 0.67926(18) 0.02890(16) 0.0320(5) Uani 1 1 d .
C20 C 0.7585(3) 0.59306(19) -0.11760(16) 0.0357(5) Uani 1 1 d .
C12 C 0.1915(3) 0.8796(2) 0.50294(17) 0.0376(5) Uani 1 1 d .
H12A H 0.1929 0.9579 0.5025 0.045 Uiso 1 1 calc R
C19 C 0.5918(3) 0.61925(19) -0.06812(16) 0.0346(5) Uani 1 1 d .
H19A H 0.5250 0.5960 -0.1008 0.041 Uiso 1 1 calc R
C3 C 0.6805(3) 0.51125(18) 0.21893(16) 0.0334(5) Uani 1 1 d .
H3A H 0.7564 0.5285 0.1648 0.040 Uiso 1 1 calc R
C8 C 0.2006(3) 0.5188(2) 0.51903(16) 0.0379(5) Uani 1 1 d .
H8A H 0.1194 0.4993 0.5674 0.045 Uiso 1 1 calc R
C5 C 0.5811(3) 0.36405(18) 0.31464(17) 0.0363(5) Uani 1 1 d .
H5A H 0.5899 0.2842 0.3247 0.044 Uiso 1 1 calc R
C7 C 0.3263(3) 0.4303(2) 0.45758(17) 0.0371(5) Uani 1 1 d .
H7A H 0.3327 0.3507 0.4665 0.045 Uiso 1 1 calc R
C1 C 0.5262(2) 0.73410(18) 0.26025(16) 0.0307(4) Uani 1 1 d .
C11 C 0.0696(3) 0.8503(2) 0.57639(17) 0.0406(5) Uani 1 1 d .
H11A H -0.0113 0.9099 0.6229 0.049 Uiso 1 1 calc R
C25 C 0.6974(3) 1.07487(19) 0.17730(18) 0.0400(5) Uani 1 1 d .
H25A H 0.6746 1.1333 0.1300 0.048 Uiso 1 1 calc R
C24 C 0.5692(3) 1.03717(19) 0.23325(18) 0.0399(5) Uani 1 1 d .
C4 C 0.6956(3) 0.39075(19) 0.23753(17) 0.0373(5) Uani 1 1 d .
H4A H 0.7837 0.3289 0.1974 0.045 Uiso 1 1 calc R
C28 C 0.7650(3) 0.9010(2) 0.31908(17) 0.0394(5) Uani 1 1 d .
C27 C 0.8882(3) 0.9415(2) 0.26182(18) 0.0398(5) Uani 1 1 d .
H27A H 0.9943 0.9097 0.2719 0.048 Uiso 1 1 calc R
C23 C 0.6047(3) 0.94841(18) 0.30401(16) 0.0352(5) Uani 1 1 d .
C26 C 0.8583(3) 1.02802(19) 0.18979(18) 0.0393(5) Uani 1 1 d .
C33 C 0.8320(3) 0.5310(2) -0.22391(18) 0.0482(6) Uani 1 1 d .
H33A H 0.9476 0.5212 -0.2452 0.072 Uiso 1 1 calc R
H33B H 0.7759 0.5789 -0.2714 0.072 Uiso 1 1 calc R
H33C H 0.8192 0.4535 -0.2227 0.072 Uiso 1 1 calc R
C29 C 0.3396(3) 0.7090(2) 0.0793(2) 0.0453(6) Uani 1 1 d .
H29A H 0.2891 0.6796 0.0352 0.068 Uiso 1 1 calc R
H29B H 0.2875 0.7947 0.0910 0.068 Uiso 1 1 calc R
H29C H 0.3262 0.6717 0.1438 0.068 Uiso 1 1 calc R
C34 C 0.9947(3) 1.0703(2) 0.1285(2) 0.0491(6) Uani 1 1 d .
H34A H 1.0958 1.0283 0.1476 0.074 Uiso 1 1 calc R
H34B H 0.9651 1.1552 0.1426 0.074 Uiso 1 1 calc R
H34C H 1.0098 1.0542 0.0565 0.074 Uiso 1 1 calc R
C30 C 0.8991(3) 0.7272(2) 0.08253(18) 0.0436(6) Uani 1 1 d .
H30A H 1.0095 0.7051 0.0390 0.065 Uiso 1 1 calc R
H30B H 0.9014 0.6876 0.1458 0.065 Uiso 1 1 calc R
H30C H 0.8551 0.8128 0.0969 0.065 Uiso 1 1 calc R
C32 C 0.8021(4) 0.8065(2) 0.3961(2) 0.0534(7) Uani 1 1 d .
H31A H 0.9165 0.7838 0.3968 0.080 Uiso 1 1 calc R
H31B H 0.7801 0.7371 0.3771 0.080 Uiso 1 1 calc R
H31C H 0.7334 0.8383 0.4632 0.080 Uiso 1 1 calc R
C31 C 0.3971(3) 1.0879(2) 0.2177(3) 0.0590(7) Uani 1 1 d .
H32A H 0.3939 1.1472 0.1672 0.089 Uiso 1 1 calc R
H32B H 0.3203 1.1245 0.2815 0.089 Uiso 1 1 calc R
H32C H 0.3674 1.0243 0.1944 0.089 Uiso 1 1 calc R

loop_
_atom_site_aniso_label
_atom_site_aniso_U_11
_atom_site_aniso_U_22
_atom_site_aniso_U_33
_atom_site_aniso_U_23
_atom_site_aniso_U_13
_atom_site_aniso_U_12
N1 0.0334(9) 0.0324(9) 0.0263(9) 0.0015(7) -0.0035(7) -0.0116(7)
C15 0.0330(10) 0.0312(10) 0.0234(9) 0.0023(7) -0.0096(8) -0.0110(8)
C16 0.0316(10) 0.0327(10) 0.0219(9) 0.0009(7) -0.0069(8) -0.0106(8)
C17 0.0339(10) 0.0287(10) 0.0252(10) 0.0006(7) -0.0052(8) -0.0112(8)
C13 0.0371(11) 0.0331(10) 0.0228(9) -0.0006(8) -0.0049(8) -0.0125(8)
C9 0.0363(11) 0.0411(11) 0.0241(10) 0.0027(8) -0.0094(8) -0.0147(9)
C6 0.0371(11) 0.0310(10) 0.0267(10) 0.0024(8) -0.0100(8) -0.0109(8)
C21 0.0308(10) 0.0365(11) 0.0296(11) 0.0017(8) -0.0017(8) -0.0091(8)
C2 0.0323(10) 0.0283(10) 0.0249(10) 0.0001(7) -0.0080(8) -0.0078(8)
C22 0.0332(11) 0.0337(10) 0.0298(10) 0.0012(8) -0.0064(8) -0.0138(8)
N2 0.0472(11) 0.0349(9) 0.0319(10) -0.0014(7) -0.0030(8) -0.0173(8)
C14 0.0359(11) 0.0277(10) 0.0282(10) -0.0003(8) -0.0053(8) -0.0084(8)
C10 0.0334(11) 0.0481(13) 0.0271(11) 0.0013(9) -0.0037(8) -0.0123(9)
C18 0.0322(10) 0.0333(10) 0.0303(10) 0.0048(8) -0.0078(8) -0.0113(8)
C20 0.0431(12) 0.0364(11) 0.0259(10) 0.0008(8) -0.0066(9) -0.0126(9)
C12 0.0409(12) 0.0329(11) 0.0326(11) -0.0037(8) -0.0030(9) -0.0084(9)
C19 0.0367(11) 0.0400(11) 0.0311(11) 0.0011(8) -0.0117(9) -0.0159(9)
C3 0.0352(11) 0.0323(10) 0.0292(10) 0.0010(8) -0.0059(8) -0.0087(8)
C8 0.0434(12) 0.0455(12) 0.0275(11) 0.0053(9) -0.0061(9) -0.0209(10)
C5 0.0455(12) 0.0281(10) 0.0335(11) 0.0019(8) -0.0110(9) -0.0094(9)
C7 0.0469(13) 0.0361(11) 0.0319(11) 0.0063(9) -0.0110(9) -0.0183(9)
C1 0.0302(10) 0.0316(10) 0.0295(10) -0.0015(8) -0.0042(8) -0.0115(8)
C11 0.0383(12) 0.0451(12) 0.0294(11) -0.0051(9) 0.0006(9) -0.0088(9)
C25 0.0509(13) 0.0286(10) 0.0396(12) 0.0050(9) -0.0065(10) -0.0162(9)
C24 0.0430(13) 0.0315(11) 0.0418(12) 0.0001(9) -0.0047(10) -0.0126(9)
C4 0.0398(12) 0.0318(11) 0.0340(11) -0.0010(8) -0.0070(9) -0.0056(9)
C28 0.0534(14) 0.0372(11) 0.0335(11) 0.0020(9) -0.0140(10) -0.0208(10)
C27 0.0468(13) 0.0392(12) 0.0386(12) 0.0004(9) -0.0133(10) -0.0193(10)
C23 0.0452(12) 0.0303(10) 0.0307(11) -0.0016(8) -0.0035(9) -0.0178(9)
C26 0.0498(13) 0.0329(11) 0.0364(12) -0.0052(9) -0.0053(10) -0.0188(10)
C33 0.0572(15) 0.0578(15) 0.0298(12) -0.0021(10) -0.0086(10) -0.0214(12)
C29 0.0322(11) 0.0530(14) 0.0481(14) -0.0022(11) -0.0060(10) -0.0139(10)
C34 0.0533(15) 0.0452(13) 0.0479(14) 0.0013(11) -0.0016(11) -0.0236(11)
C30 0.0376(12) 0.0573(14) 0.0400(13) -0.0043(10) -0.0086(10) -0.0216(11)
C32 0.0715(18) 0.0555(15) 0.0491(15) 0.0171(12) -0.0302(13) -0.0323(14)
C31 0.0492(15) 0.0445(14) 0.078(2) 0.0148(13) -0.0135(14) -0.0118(12)

loop_
_atom_type_symbol
_atom_type_description
_atom_type_scat_dispersion_real
_atom_type_scat_dispersion_imag
_atom_type_scat_source
C C 0.0033 0.0016 'International Tables Vol C Tables 4.2.6.8 and 6.1.1.4'
H H 0.0000 0.0000 'International Tables Vol C Tables 4.2.6.8 and 6.1.1.4'
N N 0.0061 0.0033 'International Tables Vol C Tables 4.2.6.8 and 6.1.1.4'

loop_
_geom_angle_atom_site_label_1
_geom_angle_atom_site_label_2
_geom_angle_atom_site_label_3
_geom_angle
C1 N1 C17 123.63(17)
C6 C15 C2 119.96(18)
C6 C15 C16 118.91(19)
C2 C15 C16 121.12(18)
C9 C16 C13 119.80(18)
C9 C16 C15 119.43(18)
C13 C16 C15 120.65(18)
C22 C17 C18 121.09(18)
C22 C17 N1 118.60(18)
C18 C17 N1 120.06(18)
C12 C13 C16 119.4(2)
C12 C13 C14 121.23(19)
C16 C13 C14 119.34(18)
C10 C9 C16 119.02(19)
C10 C9 C8 121.6(2)
C16 C9 C8 119.32(19)
C15 C6 C5 119.0(2)
C15 C6 C7 119.65(19)
C5 C6 C7 121.31(19)
C20 C21 C22 122.1(2)
C3 C2 C15 119.22(18)
C3 C2 C1 122.56(19)
C15 C2 C1 118.13(17)
C21 C22 C17 118.36(19)
C21 C22 C30 121.35(19)
C17 C22 C30 120.28(19)
C14 N2 C23 123.74(18)
N2 C14 C13 118.93(18)
N2 C14 C1 125.54(19)
C13 C14 C1 115.53(17)
C11 C10 C9 120.7(2)
C19 C18 C17 118.36(19)
C19 C18 C29 120.8(2)
C17 C18 C29 120.88(19)
C19 C20 C21 117.98(19)
C19 C20 C33 121.6(2)
C21 C20 C33 120.4(2)
C13 C12 C11 120.5(2)
C20 C19 C18 122.09(19)
C2 C3 C4 120.7(2)
C7 C8 C9 121.0(2)
C4 C5 C6 120.73(19)
C8 C7 C6 121.4(2)
N1 C1 C2 128.38(18)
N1 C1 C14 116.01(18)
C2 C1 C14 115.43(17)
C10 C11 C12 120.6(2)
C26 C25 C24 122.4(2)
C25 C24 C23 118.5(2)
C25 C24 C31 121.5(2)
C23 C24 C31 120.0(2)
C5 C4 C3 120.3(2)
C27 C28 C23 119.2(2)
C27 C28 C32 120.8(2)
C23 C28 C32 120.0(2)
C28 C27 C26 122.2(2)
C24 C23 C28 120.3(2)
C24 C23 N2 119.7(2)
C28 C23 N2 119.6(2)
C27 C26 C25 117.5(2)
C27 C26 C34 121.1(2)
C25 C26 C34 121.4(2)

loop_
_geom_bond_atom_site_label_1
_geom_bond_atom_site_label_2
_geom_bond_distance
N1 C1 1.279(3)
N1 C17 1.424(2)
C15 C6 1.414(3)
C15 C2 1.416(3)
C15 C16 1.455(3)
C16 C9 1.416(3)
C16 C13 1.421(3)
C17 C22 1.400(3)
C17 C18 1.402(3)
C13 C12 1.390(3)
C13 C14 1.485(3)
C9 C10 1.410(3)
C9 C8 1.437(3)
C6 C5 1.415(3)
C6 C7 1.431(3)
C21 C20 1.393(3)
C21 C22 1.396(3)
C2 C3 1.393(3)
C2 C1 1.492(3)
C22 C30 1.502(3)
N2 C14 1.282(3)
N2 C23 1.427(3)
C14 C1 1.511(3)
C10 C11 1.375(3)
C18 C19 1.396(3)
C18 C29 1.510(3)
C20 C19 1.392(3)
C20 C33 1.512(3)
C12 C11 1.402(3)
C3 C4 1.406(3)
C8 C7 1.352(3)
C5 C4 1.371(3)
C25 C26 1.397(3)
C25 C24 1.398(3)
C24 C23 1.404(3)
C24 C31 1.505(4)
C28 C27 1.389(3)
C28 C23 1.405(3)
C28 C32 1.511(3)
C27 C26 1.393(3)
C26 C34 1.509(3)
